data_4129842
loop_
_publ_author_name
'Axthelm, J\"org'
'G\"orls, Helmar'
'Schubert, Ulrich S.'
'Schiller, Alexander'

_publ_section_title
;
 Fluorinated Boronic Acid-Appended Bipyridinium Salts for Diol Recognition
 and Discrimination via (19)F NMR Barcodes.
;
_journal_issue 49
_journal_name_full 'Journal of the American Chemical Society'
_journal_page_first 15402
_journal_page_last 15405
_journal_paper_doi 10.1021/jacs.5b10934
_journal_volume 137
_journal_year 2015
_chemical_formula_moiety 'C21 H15 B3 Br3 F3 O3'
_chemical_formula_sum 'C21 H15 B3 Br3 F3 O3'
_chemical_formula_weight 644.49
_space_group_IT_number 15
_space_group_name_Hall '-C 2yc'
_space_group_name_H-M_alt 'C 1 2/c 1'
_symmetry_cell_setting monoclinic
_symmetry_space_group_name_Hall '-C 2yc'
_symmetry_space_group_name_H-M 'C 1 2/c 1'
_atom_sites_solution_hydrogens difmap
_atom_sites_solution_primary direct
_atom_sites_solution_secondary difmap
_audit_creation_method SHELXL-97
_cell_angle_alpha 90
_cell_angle_beta 95.266(1)
_cell_angle_gamma 90
_cell_formula_units_Z 8
_cell_length_a 14.6558(2)
_cell_length_b 13.8575(3)
_cell_length_c 22.2655(4)
_cell_measurement_temperature 133(2)
_cell_volume 4502.88(14)
_computing_cell_refinement DENZO
_computing_data_collection COLLECT
_computing_data_reduction DENZO
_computing_molecular_graphics SHELXTL/PC
_computing_publication_material SHELXL-97
_computing_structure_refinement 'SHELXL-97 (Sheldrick, 2008)'
_computing_structure_solution 'SHELXS-97 (Sheldrick, 2008)'
_diffrn_ambient_temperature 133(2)
_diffrn_measured_fraction_theta_full 0.997
_diffrn_measured_fraction_theta_max 0.997
_diffrn_measurement_device_type KappaCCD
_diffrn_measurement_method 'phi- + omega-scan'
_diffrn_radiation_monochromator graphite
_diffrn_radiation_source 'fine-focus sealed tube'
_diffrn_radiation_type MoK\a
_diffrn_radiation_wavelength 0.71073
_diffrn_reflns_av_R_equivalents 0.0444
_diffrn_reflns_av_sigmaI/netI 0.0313
_diffrn_reflns_limit_h_max 18
_diffrn_reflns_limit_h_min -18
_diffrn_reflns_limit_k_max 17
_diffrn_reflns_limit_k_min -17
_diffrn_reflns_limit_l_max 28
_diffrn_reflns_limit_l_min -28
_diffrn_reflns_number 17476
_diffrn_reflns_theta_full 27.47
_diffrn_reflns_theta_max 27.47
_diffrn_reflns_theta_min 2.28
_exptl_absorpt_coefficient_mu 5.423
_exptl_absorpt_correction_T_max 0.7456
_exptl_absorpt_correction_T_min 0.5417
_exptl_absorpt_correction_type multi-scan
_exptl_absorpt_process_details 'SADABS, Bruker-AXS, 2002'
_exptl_crystal_colour colourless
_exptl_crystal_density_diffrn 1.901
_exptl_crystal_density_method 'not measured'
_exptl_crystal_description prism
_exptl_crystal_F_000 2496
_exptl_crystal_size_max 0.120
_exptl_crystal_size_mid 0.100
_exptl_crystal_size_min 0.098
_refine_diff_density_max 0.378
_refine_diff_density_min -0.612
_refine_diff_density_rms 0.091
_refine_ls_extinction_method none
_refine_ls_goodness_of_fit_ref 1.079
_refine_ls_hydrogen_treatment refall
_refine_ls_matrix_type full
_refine_ls_number_parameters 358
_refine_ls_number_reflns 5130
_refine_ls_number_restraints 0
_refine_ls_restrained_S_all 1.079
_refine_ls_R_factor_all 0.0346
_refine_ls_R_factor_gt 0.0282
_refine_ls_shift/su_max 0.001
_refine_ls_shift/su_mean 0.000
_refine_ls_structure_factor_coef Fsqd
_refine_ls_weighting_details 'calc w=1/[\s^2^(Fo^2^)+(0.0181P)^2^+14.1439P] where P=(Fo^2^+2Fc^2^)/3'
_refine_ls_weighting_scheme calc
_refine_ls_wR_factor_gt 0.0612
_refine_ls_wR_factor_ref 0.0644
_reflns_number_gt 4542
_reflns_number_total 5130
_reflns_threshold_expression >2sigma(I)
_cod_data_source_file ja5b10934_si_001.cif
_cod_data_source_block FO5843
_cod_original_sg_symbol_H-M 'C 2/c'
_cod_database_code 4129842

loop_
_symmetry_equiv_pos_as_xyz
'x, y, z'
'-x, y, -z+1/2'
'x+1/2, y+1/2, z'
'-x+1/2, y+1/2, -z+1/2'
'-x, -y, -z'
'x, -y, z-1/2'
'-x+1/2, -y+1/2, -z'
'x+1/2, -y+1/2, z-1/2'

loop_
_atom_site_label
_atom_site_type_symbol
_atom_site_fract_x
_atom_site_fract_y
_atom_site_fract_z
_atom_site_U_iso_or_equiv
_atom_site_adp_type
_atom_site_occupancy
_atom_site_symmetry_multiplicity
_atom_site_calc_flag
B1 B 0.62491(18) 0.5224(2) 0.62195(12) 0.0147(5) Uani 1 1 d
B2 B 0.63968(19) 0.6761(2) 0.67163(12) 0.0155(5) Uani 1 1 d
B3 B 0.62729(18) 0.6673(2) 0.56291(12) 0.0142(5) Uani 1 1 d
Br1 Br 0.733417(17) 0.389798(19) 0.494808(11) 0.02044(7) Uani 1 1 d
Br2 Br 0.587743(18) 0.549326(19) 0.829532(12) 0.02387(7) Uani 1 1 d
Br3 Br 0.486653(17) 0.891826(18) 0.559045(11) 0.01959(7) Uani 1 1 d
F1 F 0.57146(11) 0.12053(11) 0.65995(8) 0.0267(4) Uani 1 1 d
F2 F 0.67232(11) 0.95213(11) 0.86150(7) 0.0238(3) Uani 1 1 d
F3 F 0.65532(11) 0.82640(11) 0.33001(6) 0.0234(3) Uani 1 1 d
O1 O 0.64067(12) 0.57691(12) 0.67397(7) 0.0153(3) Uani 1 1 d
O2 O 0.63199(12) 0.71976(12) 0.61544(8) 0.0174(4) Uani 1 1 d
O3 O 0.62075(12) 0.56801(12) 0.56684(7) 0.0157(3) Uani 1 1 d
C1 C 0.60959(16) 0.41128(18) 0.62792(11) 0.0144(5) Uani 1 1 d
C2 C 0.60256(17) 0.37566(19) 0.68639(11) 0.0173(5) Uani 1 1 d
H2 H 0.608(2) 0.421(2) 0.7171(15) 0.026(8) Uiso 1 1 d
C3 C 0.58940(17) 0.27852(19) 0.69808(12) 0.0180(5) Uani 1 1 d
H3 H 0.585(2) 0.257(2) 0.7358(15) 0.027(8) Uiso 1 1 d
C4 C 0.58364(16) 0.21648(18) 0.65007(12) 0.0177(5) Uani 1 1 d
C5 C 0.59037(16) 0.24618(18) 0.59126(11) 0.0158(5) Uani 1 1 d
H5 H 0.585(2) 0.201(2) 0.5586(14) 0.023(8) Uiso 1 1 d
C6 C 0.60253(15) 0.34421(18) 0.57975(11) 0.0149(5) Uani 1 1 d
C7 C 0.60587(17) 0.37255(18) 0.51487(11) 0.0159(5) Uani 1 1 d
H7B H 0.5827(18) 0.322(2) 0.4853(12) 0.011(7) Uiso 1 1 d
H7A H 0.576(2) 0.432(2) 0.5036(13) 0.018(7) Uiso 1 1 d
C8 C 0.64655(16) 0.74471(17) 0.72754(11) 0.0154(5) Uani 1 1 d
C9 C 0.62622(19) 0.84235(19) 0.71535(11) 0.0205(5) Uani 1 1 d
H9 H 0.607(2) 0.862(3) 0.6758(17) 0.040(10) Uiso 1 1 d
C10 C 0.63292(19) 0.91283(19) 0.75978(12) 0.0211(5) Uani 1 1 d
H10 H 0.617(2) 0.979(2) 0.7516(14) 0.025(8) Uiso 1 1 d
C11 C 0.66103(17) 0.88404(18) 0.81774(11) 0.0171(5) Uani 1 1 d
C12 C 0.67979(16) 0.78904(19) 0.83301(11) 0.0168(5) Uani 1 1 d
H12 H 0.698(2) 0.771(2) 0.8746(14) 0.024(8) Uiso 1 1 d
C13 C 0.67288(16) 0.71891(18) 0.78797(11) 0.0148(5) Uani 1 1 d
C14 C 0.69711(16) 0.61742(18) 0.80642(11) 0.0165(5) Uani 1 1 d
H14B H 0.7180(19) 0.579(2) 0.7745(13) 0.015(7) Uiso 1 1 d
H14A H 0.738(2) 0.613(2) 0.8420(14) 0.020(7) Uiso 1 1 d
C15 C 0.63000(15) 0.71589(17) 0.50015(10) 0.0132(4) Uani 1 1 d
C16 C 0.64095(17) 0.65511(18) 0.45077(11) 0.0157(5) Uani 1 1 d
H16 H 0.6432(18) 0.589(2) 0.4569(13) 0.014(7) Uiso 1 1 d
C17 C 0.64940(17) 0.69134(18) 0.39316(11) 0.0165(5) Uani 1 1 d
H17 H 0.657(2) 0.650(2) 0.3621(14) 0.025(8) Uiso 1 1 d
C18 C 0.64603(16) 0.78938(18) 0.38571(10) 0.0155(5) Uani 1 1 d
C19 C 0.63411(16) 0.85326(18) 0.43188(11) 0.0147(5) Uani 1 1 d
H19 H 0.6305(19) 0.916(2) 0.4248(13) 0.017(7) Uiso 1 1 d
C20 C 0.62628(15) 0.81637(17) 0.48973(10) 0.0124(4) Uani 1 1 d
C21 C 0.61470(16) 0.88898(18) 0.53823(11) 0.0148(5) Uani 1 1 d
H21B H 0.651(2) 0.873(2) 0.5744(14) 0.022(8) Uiso 1 1 d
H21A H 0.624(2) 0.956(2) 0.5242(14) 0.025(8) Uiso 1 1 d

loop_
_atom_site_aniso_label
_atom_site_aniso_U_11
_atom_site_aniso_U_22
_atom_site_aniso_U_33
_atom_site_aniso_U_23
_atom_site_aniso_U_13
_atom_site_aniso_U_12
B1 0.0145(12) 0.0148(13) 0.0152(12) 0.0000(10) 0.0026(10) 0.0009(10)
B2 0.0170(13) 0.0144(13) 0.0150(12) -0.0002(10) 0.0019(10) 0.0021(10)
B3 0.0130(12) 0.0126(12) 0.0170(12) -0.0009(10) 0.0022(10) 0.0014(10)
Br1 0.02135(13) 0.02028(13) 0.02071(13) 0.00155(10) 0.00749(9) 0.00002(10)
Br2 0.02420(13) 0.01964(13) 0.02835(14) 0.00390(11) 0.00548(10) -0.00444(10)
Br3 0.02003(13) 0.01955(13) 0.01990(12) -0.00091(9) 0.00561(9) 0.00564(10)
F1 0.0330(9) 0.0113(7) 0.0358(9) 0.0065(6) 0.0024(7) -0.0037(6)
F2 0.0300(8) 0.0193(8) 0.0224(8) -0.0103(6) 0.0042(6) -0.0010(6)
F3 0.0386(9) 0.0206(8) 0.0115(7) 0.0028(6) 0.0057(6) -0.0015(7)
O1 0.0204(8) 0.0119(8) 0.0136(8) 0.0005(6) 0.0025(6) -0.0007(7)
O2 0.0258(9) 0.0121(8) 0.0145(8) -0.0021(7) 0.0019(7) 0.0019(7)
O3 0.0237(9) 0.0104(8) 0.0131(8) 0.0007(6) 0.0019(7) -0.0006(7)
C1 0.0121(11) 0.0144(11) 0.0169(11) 0.0001(9) 0.0024(9) 0.0017(9)
C2 0.0169(12) 0.0182(13) 0.0170(12) 0.0002(10) 0.0019(9) -0.0005(10)
C3 0.0198(12) 0.0166(12) 0.0177(12) 0.0056(10) 0.0025(9) 0.0000(10)
C4 0.0147(11) 0.0106(11) 0.0277(13) 0.0050(10) 0.0020(10) -0.0001(9)
C5 0.0129(11) 0.0147(12) 0.0196(12) -0.0025(9) 0.0013(9) 0.0008(9)
C6 0.0107(11) 0.0155(12) 0.0186(12) -0.0012(9) 0.0007(9) 0.0000(9)
C7 0.0160(11) 0.0160(12) 0.0155(11) -0.0006(9) -0.0005(9) -0.0012(10)
C8 0.0169(11) 0.0131(12) 0.0163(11) -0.0005(9) 0.0026(9) -0.0003(9)
C9 0.0293(14) 0.0174(13) 0.0150(12) -0.0002(10) 0.0033(10) 0.0038(11)
C10 0.0290(14) 0.0142(13) 0.0208(12) -0.0015(10) 0.0051(10) 0.0011(10)
C11 0.0180(12) 0.0159(12) 0.0180(12) -0.0071(9) 0.0051(9) -0.0031(9)
C12 0.0153(11) 0.0210(13) 0.0142(11) -0.0037(10) 0.0022(9) -0.0014(10)
C13 0.0119(11) 0.0150(12) 0.0179(11) -0.0002(9) 0.0030(9) -0.0031(9)
C14 0.0141(11) 0.0165(12) 0.0188(12) 0.0016(10) 0.0006(9) -0.0004(9)
C15 0.0120(10) 0.0126(11) 0.0150(11) 0.0000(9) 0.0014(8) 0.0008(9)
C16 0.0199(12) 0.0111(12) 0.0164(11) -0.0015(9) 0.0028(9) 0.0018(9)
C17 0.0204(12) 0.0131(12) 0.0160(11) -0.0023(9) 0.0019(9) 0.0009(9)
C18 0.0175(11) 0.0177(12) 0.0118(10) 0.0027(9) 0.0037(9) 0.0004(9)
C19 0.0155(11) 0.0104(11) 0.0183(11) 0.0009(9) 0.0024(9) 0.0000(9)
C20 0.0110(10) 0.0122(11) 0.0143(10) -0.0003(9) 0.0024(8) -0.0012(8)
C21 0.0162(11) 0.0126(11) 0.0160(11) -0.0013(9) 0.0035(9) 0.0002(9)

loop_
_atom_type_symbol
_atom_type_description
_atom_type_scat_dispersion_real
_atom_type_scat_dispersion_imag
_atom_type_scat_source
C C 0.0033 0.0016 'International Tables Vol C Tables 4.2.6.8 and 6.1.1.4'
H H 0.0000 0.0000 'International Tables Vol C Tables 4.2.6.8 and 6.1.1.4'
B B 0.0013 0.0007 'International Tables Vol C Tables 4.2.6.8 and 6.1.1.4'
O O 0.0106 0.0060 'International Tables Vol C Tables 4.2.6.8 and 6.1.1.4'
F F 0.0171 0.0103 'International Tables Vol C Tables 4.2.6.8 and 6.1.1.4'
Br Br -0.2901 2.4595 'International Tables Vol C Tables 4.2.6.8 and 6.1.1.4'

loop_
_geom_angle_atom_site_label_1
_geom_angle_atom_site_label_2
_geom_angle_atom_site_label_3
_geom_angle
O3 B1 O1 119.1(2)
O3 B1 C1 122.2(2)
O1 B1 C1 118.7(2)
O1 B2 O2 118.1(2)
O1 B2 C8 125.3(2)
O2 B2 C8 116.6(2)
O2 B3 O3 118.1(2)
O2 B3 C15 122.2(2)
O3 B3 C15 119.7(2)
B2 O1 B1 120.9(2)
B3 O2 B2 122.1(2)
B1 O3 B3 121.0(2)
C2 C1 C6 117.7(2)
C2 C1 B1 116.6(2)
C6 C1 B1 125.7(2)
C3 C2 C1 122.5(2)
C3 C2 H2 121(2)
C1 C2 H2 116(2)
C4 C3 C2 117.6(2)
C4 C3 H3 121(2)
C2 C3 H3 122(2)
F1 C4 C3 119.1(2)
F1 C4 C5 117.7(2)
C3 C4 C5 123.2(2)
C4 C5 C6 118.9(2)
C4 C5 H5 121.1(19)
C6 C5 H5 120.0(19)
C5 C6 C1 120.1(2)
C5 C6 C7 116.5(2)
C1 C6 C7 123.4(2)
C6 C7 Br1 111.35(16)
C6 C7 H7B 114.4(16)
Br1 C7 H7B 101.9(15)
C6 C7 H7A 115.2(18)
Br1 C7 H7A 104.6(18)
H7B C7 H7A 108(2)
C9 C8 C13 117.5(2)
C9 C8 B2 115.8(2)
C13 C8 B2 126.7(2)
C10 C9 C8 122.7(2)
C10 C9 H9 117(2)
C8 C9 H9 120(2)
C11 C10 C9 117.4(2)
C11 C10 H10 120.1(19)
C9 C10 H10 122.5(19)
F2 C11 C10 118.6(2)
F2 C11 C12 118.6(2)
C10 C11 C12 122.9(2)
C11 C12 C13 119.2(2)
C11 C12 H12 120.7(19)
C13 C12 H12 120.1(19)
C12 C13 C8 120.3(2)
C12 C13 C14 117.2(2)
C8 C13 C14 122.4(2)
C13 C14 Br2 110.08(16)
C13 C14 H14B 113.9(17)
Br2 C14 H14B 104.2(17)
C13 C14 H14A 113.6(18)
Br2 C14 H14A 102.9(18)
H14B C14 H14A 111(2)
C16 C15 C20 117.9(2)
C16 C15 B3 117.2(2)
C20 C15 B3 124.8(2)
C17 C16 C15 122.0(2)
C17 C16 H16 119.2(18)
C15 C16 H16 118.8(18)
C18 C17 C16 117.6(2)
C18 C17 H17 123(2)
C16 C17 H17 120(2)
F3 C18 C17 118.6(2)
F3 C18 C19 117.9(2)
C17 C18 C19 123.5(2)
C18 C19 C20 118.5(2)
C18 C19 H19 120.6(19)
C20 C19 H19 120.9(19)
C19 C20 C15 120.4(2)
C19 C20 C21 116.3(2)
C15 C20 C21 123.3(2)
C20 C21 Br3 110.85(16)
C20 C21 H21B 111.7(19)
Br3 C21 H21B 105.8(18)
C20 C21 H21A 111.8(18)
Br3 C21 H21A 102.8(17)
H21B C21 H21A 113(3)

loop_
_geom_bond_atom_site_label_1
_geom_bond_atom_site_label_2
_geom_bond_distance
B1 O3 1.376(3)
B1 O1 1.384(3)
B1 C1 1.564(4)
B2 O1 1.376(3)
B2 O2 1.385(3)
B2 C8 1.562(4)
B3 O2 1.373(3)
B3 O3 1.383(3)
B3 C15 1.555(3)
Br1 C7 1.976(2)
Br2 C14 1.969(2)
Br3 C21 1.974(2)
F1 C4 1.362(3)
F2 C11 1.356(3)
F3 C18 1.360(3)
C1 C2 1.405(3)
C1 C6 1.416(3)
C2 C3 1.388(4)
C2 H2 0.93(3)
C3 C4 1.368(4)
C3 H3 0.90(3)
C4 C5 1.385(4)
C5 C6 1.397(3)
C5 H5 0.96(3)
C6 C7 1.502(3)
C7 H7B 1.00(3)
C7 H7A 0.95(3)
C8 C9 1.406(3)
C8 C13 1.411(3)
C9 C10 1.387(4)
C9 H9 0.94(4)
C10 C11 1.377(4)
C10 H10 0.96(3)
C11 C12 1.381(4)
C12 C13 1.393(3)
C12 H12 0.97(3)
C13 C14 1.499(3)
C14 H14B 0.96(3)
C14 H14A 0.95(3)
C15 C16 1.406(3)
C15 C20 1.412(3)
C16 C17 1.393(3)
C16 H16 0.93(3)
C17 C18 1.369(3)
C17 H17 0.91(3)
C18 C19 1.380(3)
C19 C20 1.400(3)
C19 H19 0.89(3)
C20 C21 1.497(3)
C21 H21B 0.95(3)
C21 H21A 0.99(3)
